data_7212034
loop_
_publ_author_name
'Chen, Lei'
'Xu, Guang-Juan'
'Shao, Kui-Zhan'
'Zhao, Ya-Hui'
'Yang, Guang-Sheng'
'Lan, Ya-Qian'
'Wang, Xin-Long'
'Xu, Hong-Bin'
'Su, Zhong-Min'

_publ_section_title
;
 pH-dependent self-assembly of divalent metals with a new ligand
 containing polycarboxylate: syntheses, crystal structures, luminescent
 and magnetic properties
;
_journal_issue 7
_journal_name_full CrystEngComm
_journal_page_first 2157
_journal_paper_doi 10.1039/b918647f
_journal_volume 12
_journal_year 2010
_chemical_formula_moiety 'C26 H22 Cd N2 O9'
_chemical_formula_sum 'C26 H22 Cd N2 O9'
_chemical_formula_weight 618.86
_chemical_name_systematic
;
?
;
_space_group_IT_number 14
_symmetry_cell_setting monoclinic
_symmetry_space_group_name_Hall '-P 2ybc'
_symmetry_space_group_name_H-M 'P 1 21/c 1'
_atom_sites_solution_hydrogens geom
_atom_sites_solution_primary direct
_atom_sites_solution_secondary difmap
_audit_creation_method SHELXL-97
_cell_angle_alpha 90.0
_cell_angle_beta 98.661(1)
_cell_angle_gamma 90.0
_cell_formula_units_Z 4
_cell_length_a 10.695(1)
_cell_length_b 19.671(2)
_cell_length_c 11.881(1)
_cell_measurement_reflns_used 'total reflection'
_cell_measurement_temperature 293(2)
_cell_measurement_theta_max 26.04
_cell_measurement_theta_min 1.33
_cell_volume 2471.0(4)
_computing_cell_refinement 'Bruker SMART'
_computing_data_collection 'Bruker SMART'
_computing_data_reduction 'Bruker SMART'
_computing_molecular_graphics 'Bruker SHELXTL'
_computing_publication_material 'Bruker SHELXTL'
_computing_structure_refinement 'SHELXL-97 (Sheldrick, 1997)'
_computing_structure_solution 'SHELXS-97 (Sheldrick, 1990)'
_diffrn_ambient_temperature 293(2)
_diffrn_measured_fraction_theta_full 0.999
_diffrn_measured_fraction_theta_max 0.999
_diffrn_measurement_device_type 'Bruker SMART APEX II CCD area-detector'
_diffrn_measurement_method '\f and \w scans'
_diffrn_radiation_monochromator graphite
_diffrn_radiation_source 'fine-focus sealed tube'
_diffrn_radiation_type MoK\a
_diffrn_radiation_wavelength 0.71069
_diffrn_reflns_av_R_equivalents 0.0418
_diffrn_reflns_av_sigmaI/netI 0.0353
_diffrn_reflns_limit_h_max 10
_diffrn_reflns_limit_h_min -12
_diffrn_reflns_limit_k_max 23
_diffrn_reflns_limit_k_min -19
_diffrn_reflns_limit_l_max 14
_diffrn_reflns_limit_l_min -11
_diffrn_reflns_number 12243
_diffrn_reflns_theta_full 25.00
_diffrn_reflns_theta_max 25.00
_diffrn_reflns_theta_min 1.93
_diffrn_standards_interval_time 0
_diffrn_standards_number 0
_exptl_absorpt_coefficient_mu 0.943
_exptl_absorpt_correction_T_max 0.8486
_exptl_absorpt_correction_T_min 0.8053
_exptl_absorpt_correction_type multi-scan
_exptl_absorpt_process_details 'SADABS (Sheldrick, 1996)'
_exptl_crystal_density_diffrn 1.663
_exptl_crystal_density_method 'not measured'
_exptl_crystal_F_000 1248
_exptl_crystal_size_max 0.24
_exptl_crystal_size_mid 0.20
_exptl_crystal_size_min 0.18
_refine_diff_density_max 0.473
_refine_diff_density_min -0.539
_refine_diff_density_rms 0.062
_refine_ls_extinction_method none
_refine_ls_goodness_of_fit_ref 1.049
_refine_ls_hydrogen_treatment mixed
_refine_ls_matrix_type full
_refine_ls_number_parameters 359
_refine_ls_number_reflns 4343
_refine_ls_number_restraints 6
_refine_ls_restrained_S_all 1.049
_refine_ls_R_factor_all 0.0305
_refine_ls_R_factor_gt 0.0258
_refine_ls_shift/su_max 0.002
_refine_ls_shift/su_mean 0.000
_refine_ls_structure_factor_coef Fsqd
_refine_ls_weighting_details 'calc w=1/[\s^2^(Fo^2^)+(0.0229P)^2^+1.7230P] where P=(Fo^2^+2Fc^2^)/3'
_refine_ls_weighting_scheme calc
_refine_ls_wR_factor_gt 0.0611
_refine_ls_wR_factor_ref 0.0638
_reflns_number_gt 3871
_reflns_number_total 4343
_reflns_threshold_expression >2sigma(I)
_cod_data_source_file b918647f.txt
_cod_data_source_block complex-1
_cod_original_cell_volume 2471.0(2)
_cod_original_sg_symbol_H-M p2(1)/c
_cod_database_code 7212034

loop_
_symmetry_equiv_pos_as_xyz
'x, y, z'
'-x, y+1/2, -z+1/2'
'-x, -y, -z'
'x, -y-1/2, z-1/2'

loop_
_atom_site_label
_atom_site_type_symbol
_atom_site_fract_x
_atom_site_fract_y
_atom_site_fract_z
_atom_site_U_iso_or_equiv
_atom_site_adp_type
_atom_site_occupancy
_atom_site_symmetry_multiplicity
_atom_site_calc_flag
_atom_site_refinement_flags
Cd1 Cd 0.503741(16) 0.311936(8) 0.621735(15) 0.02399(7) Uani 1 1 d .
C1 C 0.5486(2) 0.17018(13) 0.6430(2) 0.0266(5) Uani 1 1 d .
C2 C 0.5870(2) 0.09712(12) 0.6304(2) 0.0269(5) Uani 1 1 d .
C3 C 0.6599(3) 0.08170(13) 0.5472(2) 0.0349(6) Uani 1 1 d .
H3 H 0.6837 0.1161 0.5011 0.042 Uiso 1 1 calc R
C4 C 0.6980(3) 0.01538(14) 0.5318(2) 0.0376(7) Uani 1 1 d .
C5 C 0.6621(3) -0.03610(13) 0.5988(2) 0.0342(6) Uani 1 1 d .
H5 H 0.6865 -0.0807 0.5876 0.041 Uiso 1 1 calc R
C6 C 0.5893(2) -0.02102(12) 0.6834(2) 0.0260(5) Uani 1 1 d .
C7 C 0.5516(2) 0.04543(12) 0.6988(2) 0.0261(5) Uani 1 1 d .
H7 H 0.5026 0.0554 0.7550 0.031 Uiso 1 1 calc R
C8 C 0.5542(2) -0.07776(12) 0.7564(2) 0.0266(5) Uani 1 1 d .
C9 C 0.8238(4) -0.05752(16) 0.4332(3) 0.0584(10) Uani 1 1 d .
H9A H 0.7570 -0.0896 0.4065 0.070 Uiso 1 1 calc R
H9B H 0.8687 -0.0739 0.5051 0.070 Uiso 1 1 calc R
C10 C 0.9131(3) -0.05138(15) 0.3475(3) 0.0459(8) Uani 1 1 d .
C11 C 0.9222(4) 0.00726(17) 0.2848(3) 0.0620(10) Uani 1 1 d .
H11 H 0.8726 0.0448 0.2961 0.074 Uiso 1 1 calc R
C12 C 1.0043(3) 0.01057(17) 0.2056(3) 0.0588(10) Uani 1 1 d .
H12 H 1.0100 0.0505 0.1647 0.071 Uiso 1 1 calc R
C13 C 1.0779(3) -0.04459(15) 0.1864(2) 0.0379(7) Uani 1 1 d .
C14 C 1.0693(3) -0.10290(15) 0.2495(3) 0.0459(8) Uani 1 1 d .
H14 H 1.1185 -0.1405 0.2378 0.055 Uiso 1 1 calc R
C15 C 0.9885(3) -0.10608(15) 0.3297(3) 0.0514(8) Uani 1 1 d .
H15 H 0.9849 -0.1455 0.3722 0.062 Uiso 1 1 calc R
C16 C 1.1633(3) -0.04365(16) 0.0998(3) 0.0399(7) Uani 1 1 d .
C17 C -0.1621(2) 0.22886(14) 0.3969(2) 0.0331(6) Uani 1 1 d .
H17 H -0.1560 0.2447 0.4712 0.040 Uiso 1 1 calc R
C18 C -0.2785(2) 0.21059(14) 0.3377(2) 0.0328(6) Uani 1 1 d .
H18 H -0.3496 0.2150 0.3735 0.039 Uiso 1 1 calc R
C19 C -0.1892(3) 0.17981(14) 0.1828(2) 0.0356(6) Uani 1 1 d .
H19 H -0.1974 0.1621 0.1095 0.043 Uiso 1 1 calc R
C20 C -0.0702(2) 0.19740(14) 0.2360(2) 0.0351(6) Uani 1 1 d .
H20 H -0.0006 0.1918 0.1986 0.042 Uiso 1 1 calc R
C21 C -0.0547(2) 0.22351(13) 0.3455(2) 0.0288(6) Uani 1 1 d .
C22 C 0.0708(2) 0.24634(13) 0.4031(2) 0.0275(6) Uani 1 1 d .
C23 C 0.1823(2) 0.21656(14) 0.3809(2) 0.0369(7) Uani 1 1 d .
H23 H 0.1797 0.1817 0.3277 0.044 Uiso 1 1 calc R
C24 C 0.2967(2) 0.23870(14) 0.4377(2) 0.0371(7) Uani 1 1 d .
H24 H 0.3702 0.2184 0.4211 0.045 Uiso 1 1 calc R
C25 C 0.2003(2) 0.31831(13) 0.5354(2) 0.0333(6) Uani 1 1 d .
H25 H 0.2060 0.3536 0.5880 0.040 Uiso 1 1 calc R
C26 C 0.0824(2) 0.29951(14) 0.4811(2) 0.0345(6) Uani 1 1 d .
H26 H 0.0108 0.3223 0.4967 0.041 Uiso 1 1 calc R
N1 N -0.2933(2) 0.18687(10) 0.23110(18) 0.0300(5) Uani 1 1 d .
N2 N 0.30679(19) 0.28808(11) 0.51582(19) 0.0314(5) Uani 1 1 d .
O1 O 0.57130(18) 0.21055(9) 0.56575(15) 0.0338(4) Uani 1 1 d .
O2 O 0.49757(19) 0.18853(9) 0.72577(17) 0.0378(5) Uani 1 1 d .
O3 O 0.49161(19) -0.06592(9) 0.83569(17) 0.0400(5) Uani 1 1 d .
O4 O 0.59055(18) -0.13692(8) 0.73803(16) 0.0358(4) Uani 1 1 d .
O5 O 0.7715(2) 0.00731(10) 0.4479(2) 0.0624(7) Uani 1 1 d .
O6 O 1.1844(2) 0.01748(11) 0.0619(2) 0.0605(6) Uani 1 1 d .
H6 H 1.2322 0.0147 0.0142 0.091 Uiso 1 1 calc R
O7 O 1.2082(2) -0.09487(11) 0.06537(19) 0.0498(6) Uani 1 1 d .
O1W O 0.5493(2) 0.35873(11) 0.44803(16) 0.0409(5) Uani 1 1 d D
O2W O 0.3467(2) 0.03036(13) 0.9241(2) 0.0595(6) Uani 1 1 d D
H1A H 0.6244(17) 0.3770(17) 0.443(3) 0.072(12) Uiso 1 1 d D
H2A H 0.382(3) -0.0023(15) 0.888(3) 0.102(16) Uiso 1 1 d D
H1B H 0.527(3) 0.3422(16) 0.3781(14) 0.056(10) Uiso 1 1 d D
H2B H 0.412(3) 0.057(2) 0.947(5) 0.15(2) Uiso 1 1 d D

loop_
_atom_site_aniso_label
_atom_site_aniso_U_11
_atom_site_aniso_U_22
_atom_site_aniso_U_33
_atom_site_aniso_U_23
_atom_site_aniso_U_13
_atom_site_aniso_U_12
Cd1 0.02564(11) 0.02064(11) 0.02555(11) -0.00338(7) 0.00339(7) 0.00199(7)
C1 0.0288(12) 0.0229(13) 0.0276(14) -0.0016(11) 0.0027(10) 0.0004(10)
C2 0.0344(13) 0.0206(12) 0.0262(14) 0.0001(11) 0.0057(11) -0.0001(10)
C3 0.0488(16) 0.0225(14) 0.0378(16) 0.0078(12) 0.0206(13) 0.0027(12)
C4 0.0525(17) 0.0295(15) 0.0368(16) 0.0044(13) 0.0259(13) 0.0066(13)
C5 0.0479(16) 0.0199(13) 0.0385(16) 0.0022(12) 0.0181(13) 0.0041(11)
C6 0.0327(13) 0.0218(13) 0.0242(13) 0.0016(10) 0.0066(10) -0.0018(10)
C7 0.0333(13) 0.0233(13) 0.0234(13) -0.0002(10) 0.0096(10) -0.0019(10)
C8 0.0307(13) 0.0234(13) 0.0260(14) 0.0019(11) 0.0054(10) -0.0031(10)
C9 0.088(3) 0.0332(17) 0.066(2) 0.0080(16) 0.051(2) 0.0145(17)
C10 0.063(2) 0.0359(17) 0.0461(18) 0.0024(14) 0.0304(15) 0.0095(14)
C11 0.086(3) 0.0383(18) 0.075(3) 0.0150(18) 0.054(2) 0.0232(17)
C12 0.084(2) 0.0384(18) 0.065(2) 0.0141(17) 0.0470(19) 0.0173(17)
C13 0.0445(16) 0.0365(16) 0.0353(16) -0.0037(13) 0.0142(12) 0.0016(13)
C14 0.0560(19) 0.0342(16) 0.0520(19) -0.0028(15) 0.0229(15) 0.0113(14)
C15 0.075(2) 0.0315(16) 0.056(2) 0.0079(15) 0.0359(17) 0.0138(16)
C16 0.0428(16) 0.0414(17) 0.0378(17) -0.0077(14) 0.0135(13) -0.0007(13)
C17 0.0338(14) 0.0417(16) 0.0235(14) -0.0044(12) 0.0036(11) -0.0006(12)
C18 0.0308(14) 0.0376(15) 0.0308(15) 0.0039(12) 0.0074(11) 0.0006(12)
C19 0.0355(15) 0.0429(16) 0.0282(14) -0.0079(12) 0.0043(11) -0.0023(12)
C20 0.0277(13) 0.0458(17) 0.0325(15) -0.0059(13) 0.0071(11) -0.0007(12)
C21 0.0300(13) 0.0276(14) 0.0288(14) 0.0001(11) 0.0042(11) 0.0013(11)
C22 0.0264(13) 0.0293(14) 0.0264(14) -0.0001(11) 0.0022(10) -0.0002(10)
C23 0.0356(15) 0.0363(15) 0.0369(16) -0.0137(13) -0.0004(12) 0.0038(12)
C24 0.0299(14) 0.0393(16) 0.0414(17) -0.0140(14) 0.0029(12) 0.0066(12)
C25 0.0340(14) 0.0304(15) 0.0351(15) -0.0109(12) 0.0041(12) -0.0010(11)
C26 0.0289(14) 0.0407(16) 0.0338(15) -0.0084(13) 0.0041(11) 0.0044(12)
N1 0.0293(11) 0.0333(12) 0.0267(12) 0.0028(10) 0.0024(9) -0.0029(9)
N2 0.0278(11) 0.0319(12) 0.0343(13) -0.0060(10) 0.0046(9) -0.0002(9)
O1 0.0517(11) 0.0197(9) 0.0308(10) 0.0043(8) 0.0089(8) 0.0061(8)
O2 0.0526(12) 0.0279(10) 0.0358(11) -0.0016(8) 0.0164(9) 0.0090(8)
O3 0.0612(12) 0.0254(10) 0.0395(11) 0.0018(9) 0.0279(9) -0.0023(9)
O4 0.0509(11) 0.0189(9) 0.0416(11) 0.0053(8) 0.0195(9) 0.0034(8)
O5 0.1031(19) 0.0311(11) 0.0696(16) 0.0148(11) 0.0673(15) 0.0223(12)
O6 0.0848(17) 0.0426(13) 0.0661(16) -0.0017(12) 0.0505(13) -0.0002(12)
O7 0.0562(13) 0.0453(13) 0.0536(14) -0.0136(11) 0.0266(11) 0.0015(10)
O1W 0.0537(13) 0.0428(12) 0.0278(11) 0.0017(9) 0.0115(9) -0.0112(10)
O2W 0.0591(14) 0.0554(15) 0.0727(18) -0.0208(13) 0.0381(13) -0.0121(12)

loop_
_atom_type_symbol
_atom_type_description
_atom_type_scat_dispersion_real
_atom_type_scat_dispersion_imag
_atom_type_scat_source
C C 0.0033 0.0016 'International Tables Vol C Tables 4.2.6.8 and 6.1.1.4'
H H 0.0000 0.0000 'International Tables Vol C Tables 4.2.6.8 and 6.1.1.4'
N N 0.0061 0.0033 'International Tables Vol C Tables 4.2.6.8 and 6.1.1.4'
O O 0.0106 0.0060 'International Tables Vol C Tables 4.2.6.8 and 6.1.1.4'
Cd Cd -0.8075 1.2024 'International Tables Vol C Tables 4.2.6.8 and 6.1.1.4'

loop_
_geom_angle_atom_site_label_1
_geom_angle_atom_site_label_2
_geom_angle_atom_site_label_3
_geom_angle
_geom_angle_site_symmetry_1
_geom_angle_site_symmetry_3
O1 Cd1 O4 142.54(6) . 2_656
O1 Cd1 N2 88.08(7) . .
O4 Cd1 N2 91.14(8) 2_656 .
O1 Cd1 N1 82.06(7) . 4_666
O4 Cd1 N1 93.68(8) 2_656 4_666
N2 Cd1 N1 168.97(8) . 4_666
O1 Cd1 O1W 88.27(7) . .
O4 Cd1 O1W 128.90(7) 2_656 .
N2 Cd1 O1W 84.03(8) . .
N1 Cd1 O1W 100.53(8) 4_666 .
O1 Cd1 O3 158.28(7) . 2_656
O4 Cd1 O3 54.63(6) 2_656 2_656
N2 Cd1 O3 107.26(7) . 2_656
N1 Cd1 O3 83.58(7) 4_666 2_656
O1W Cd1 O3 78.42(7) . 2_656
O1 Cd1 C8 165.30(7) . 2_656
O4 Cd1 C8 27.24(7) 2_656 2_656
N2 Cd1 C8 100.78(8) . 2_656
N1 Cd1 C8 87.92(7) 4_666 2_656
O1W Cd1 C8 104.19(8) . 2_656
O3 Cd1 C8 27.39(7) 2_656 2_656
O2 C1 O1 123.0(2) . .
O2 C1 C2 120.8(2) . .
O1 C1 C2 116.2(2) . .
C3 C2 C7 119.4(2) . .
C3 C2 C1 118.2(2) . .
C7 C2 C1 122.5(2) . .
C2 C3 C4 120.6(2) . .
C2 C3 H3 119.7 . .
C4 C3 H3 119.7 . .
O5 C4 C5 125.2(2) . .
O5 C4 C3 114.7(2) . .
C5 C4 C3 120.1(2) . .
C4 C5 C6 119.7(2) . .
C4 C5 H5 120.2 . .
C6 C5 H5 120.2 . .
C7 C6 C5 120.0(2) . .
C7 C6 C8 121.6(2) . .
C5 C6 C8 118.4(2) . .
C6 C7 C2 120.2(2) . .
C6 C7 H7 119.9 . .
C2 C7 H7 119.9 . .
O4 C8 O3 121.0(2) . .
O4 C8 C6 118.6(2) . .
O3 C8 C6 120.3(2) . .
O4 C8 Cd1 57.12(12) . 2_646
O3 C8 Cd1 63.96(13) . 2_646
C6 C8 Cd1 175.66(18) . 2_646
O5 C9 C10 108.4(2) . .
O5 C9 H9A 110.0 . .
C10 C9 H9A 110.0 . .
O5 C9 H9B 110.0 . .
C10 C9 H9B 110.0 . .
H9A C9 H9B 108.4 . .
C15 C10 C11 118.5(3) . .
C15 C10 C9 119.2(3) . .
C11 C10 C9 122.4(3) . .
C12 C11 C10 120.6(3) . .
C12 C11 H11 119.7 . .
C10 C11 H11 119.7 . .
C13 C12 C11 120.8(3) . .
C13 C12 H12 119.6 . .
C11 C12 H12 119.6 . .
C12 C13 C14 118.5(3) . .
C12 C13 C16 122.3(3) . .
C14 C13 C16 119.2(3) . .
C15 C14 C13 120.8(3) . .
C15 C14 H14 119.6 . .
C13 C14 H14 119.6 . .
C14 C15 C10 120.8(3) . .
C14 C15 H15 119.6 . .
C10 C15 H15 119.6 . .
O7 C16 O6 123.1(3) . .
O7 C16 C13 122.9(3) . .
O6 C16 C13 114.0(3) . .
C18 C17 C21 120.0(3) . .
C18 C17 H17 120.0 . .
C21 C17 H17 120.0 . .
N1 C18 C17 122.8(2) . .
N1 C18 H18 118.6 . .
C17 C18 H18 118.6 . .
N1 C19 C20 123.4(3) . .
N1 C19 H19 118.3 . .
C20 C19 H19 118.3 . .
C19 C20 C21 119.7(2) . .
C19 C20 H20 120.1 . .
C21 C20 H20 120.1 . .
C17 C21 C20 116.9(2) . .
C17 C21 C22 121.8(2) . .
C20 C21 C22 121.3(2) . .
C23 C22 C26 116.7(2) . .
C23 C22 C21 121.9(2) . .
C26 C22 C21 121.4(2) . .
C24 C23 C22 119.9(2) . .
C24 C23 H23 120.0 . .
C22 C23 H23 120.0 . .
N2 C24 C23 123.0(2) . .
N2 C24 H24 118.5 . .
C23 C24 H24 118.5 . .
N2 C25 C26 122.9(2) . .
N2 C25 H25 118.5 . .
C26 C25 H25 118.5 . .
C25 C26 C22 119.9(2) . .
C25 C26 H26 120.1 . .
C22 C26 H26 120.1 . .
C19 N1 C18 117.1(2) . .
C19 N1 Cd1 121.55(18) . 4_465
C18 N1 Cd1 119.13(17) . 4_465
C25 N2 C24 117.5(2) . .
C25 N2 Cd1 122.74(17) . .
C24 N2 Cd1 119.53(17) . .
C1 O1 Cd1 103.67(16) . .
C8 O3 Cd1 88.65(15) . 2_646
C8 O4 Cd1 95.64(15) . 2_646
C4 O5 C9 118.4(2) . .
C16 O6 H6 109.5 . .
Cd1 O1W H1A 121(2) . .
Cd1 O1W H1B 127(2) . .
H1A O1W H1B 101.9(14) . .
H2A O2W H2B 102.2(15) . .

loop_
_geom_bond_atom_site_label_1
_geom_bond_atom_site_label_2
_geom_bond_distance
_geom_bond_site_symmetry_2
Cd1 O1 2.2554(18) .
Cd1 O4 2.3046(19) 2_656
Cd1 N2 2.333(2) .
Cd1 N1 2.356(2) 4_666
Cd1 O1W 2.376(2) .
Cd1 O3 2.4543(19) 2_656
Cd1 C8 2.731(2) 2_656
C1 O2 1.248(3) .
C1 O1 1.264(3) .
C1 C2 1.509(3) .
C2 C3 1.381(4) .
C2 C7 1.389(3) .
C3 C4 1.387(4) .
C3 H3 0.9300 .
C4 O5 1.368(3) .
C4 C5 1.378(4) .
C5 C6 1.394(4) .
C5 H5 0.9300 .
C6 C7 1.388(3) .
C6 C8 1.495(3) .
C7 H7 0.9300 .
C8 O4 1.256(3) .
C8 O3 1.257(3) .
C8 Cd1 2.731(2) 2_646
C9 O5 1.414(3) .
C9 C10 1.502(4) .
C9 H9A 0.9700 .
C9 H9B 0.9700 .
C10 C15 1.380(4) .
C10 C11 1.384(4) .
C11 C12 1.381(4) .
C11 H11 0.9300 .
C12 C13 1.379(4) .
C12 H12 0.9300 .
C13 C14 1.381(4) .
C13 C16 1.476(4) .
C14 C15 1.380(4) .
C14 H14 0.9300 .
C15 H15 0.9300 .
C16 O7 1.214(3) .
C16 O6 1.316(4) .
C17 C18 1.382(4) .
C17 C21 1.384(4) .
C17 H17 0.9300 .
C18 N1 1.336(3) .
C18 H18 0.9300 .
C19 N1 1.334(4) .
C19 C20 1.377(4) .
C19 H19 0.9300 .
C20 C21 1.385(4) .
C20 H20 0.9300 .
C21 C22 1.481(4) .
C22 C23 1.389(4) .
C22 C26 1.391(4) .
C23 C24 1.376(4) .
C23 H23 0.9300 .
C24 N2 1.336(3) .
C24 H24 0.9300 .
C25 N2 1.336(3) .
C25 C26 1.377(4) .
C25 H25 0.9300 .
C26 H26 0.9300 .
N1 Cd1 2.356(2) 4_465
O3 Cd1 2.4543(19) 2_646
O4 Cd1 2.3046(19) 2_646
O6 H6 0.8200 .
O1W H1A 0.890(10) .
O1W H1B 0.891(10) .
O2W H2A 0.888(10) .
O2W H2B 0.889(10) .

loop_
_geom_hbond_atom_site_label_D
_geom_hbond_atom_site_label_H
_geom_hbond_atom_site_label_A
_geom_hbond_distance_DH
_geom_hbond_distance_HA
_geom_hbond_distance_DA
_geom_hbond_angle_DHA
_geom_hbond_site_symmetry_A
O6 H6 O2W 0.82 1.77 2.572(3) 165.1 1_654
O1W H1A O7 0.890(10) 1.891(11) 2.777(3) 173(3) 2_755
O2W H2A O3 0.888(10) 1.882(15) 2.753(3) 166(4) .
O1W H1B O2 0.891(10) 1.889(11) 2.775(3) 173(3) 4_565
O2W H2B O1W 0.889(10) 2.21(2) 3.057(3) 160(5) 4_566
O2W H2B O3 0.889(10) 2.63(5) 3.184(4) 121(5) 3_657

loop_
_geom_torsion_atom_site_label_1
_geom_torsion_atom_site_label_2
_geom_torsion_atom_site_label_3
_geom_torsion_atom_site_label_4
_geom_torsion
_geom_torsion_site_symmetry_1
_geom_torsion_site_symmetry_4
O2 C1 C2 C3 -170.4(3) . .
O1 C1 C2 C3 9.5(4) . .
O2 C1 C2 C7 9.8(4) . .
O1 C1 C2 C7 -170.3(2) . .
C7 C2 C3 C4 -0.1(4) . .
C1 C2 C3 C4 -180.0(3) . .
C2 C3 C4 O5 -178.9(3) . .
C2 C3 C4 C5 0.7(5) . .
O5 C4 C5 C6 178.5(3) . .
C3 C4 C5 C6 -1.1(4) . .
C4 C5 C6 C7 0.9(4) . .
C4 C5 C6 C8 -178.7(2) . .
C5 C6 C7 C2 -0.4(4) . .
C8 C6 C7 C2 179.2(2) . .
C3 C2 C7 C6 0.0(4) . .
C1 C2 C7 C6 179.8(2) . .
C7 C6 C8 O4 179.6(2) . .
C5 C6 C8 O4 -0.8(4) . .
C7 C6 C8 O3 -1.6(4) . .
C5 C6 C8 O3 178.0(2) . .
C7 C6 C8 Cd1 168(2) . 2_646
C5 C6 C8 Cd1 -13(2) . 2_646
O5 C9 C10 C15 171.6(3) . .
O5 C9 C10 C11 -8.8(5) . .
C15 C10 C11 C12 0.5(6) . .
C9 C10 C11 C12 -179.1(4) . .
C10 C11 C12 C13 0.7(6) . .
C11 C12 C13 C14 -1.1(6) . .
C11 C12 C13 C16 177.9(3) . .
C12 C13 C14 C15 0.3(5) . .
C16 C13 C14 C15 -178.7(3) . .
C13 C14 C15 C10 0.9(5) . .
C11 C10 C15 C14 -1.3(5) . .
C9 C10 C15 C14 178.3(3) . .
C12 C13 C16 O7 -164.3(3) . .
C14 C13 C16 O7 14.6(5) . .
C12 C13 C16 O6 14.5(4) . .
C14 C13 C16 O6 -166.6(3) . .
C21 C17 C18 N1 0.6(4) . .
N1 C19 C20 C21 0.4(4) . .
C18 C17 C21 C20 -2.1(4) . .
C18 C17 C21 C22 176.3(2) . .
C19 C20 C21 C17 1.6(4) . .
C19 C20 C21 C22 -176.8(2) . .
C17 C21 C22 C23 151.0(3) . .
C20 C21 C22 C23 -30.8(4) . .
C17 C21 C22 C26 -29.9(4) . .
C20 C21 C22 C26 148.3(3) . .
C26 C22 C23 C24 1.9(4) . .
C21 C22 C23 C24 -179.0(3) . .
C22 C23 C24 N2 0.6(5) . .
N2 C25 C26 C22 0.8(4) . .
C23 C22 C26 C25 -2.5(4) . .
C21 C22 C26 C25 178.3(3) . .
C20 C19 N1 C18 -1.9(4) . .
C20 C19 N1 Cd1 161.2(2) . 4_465
C17 C18 N1 C19 1.4(4) . .
C17 C18 N1 Cd1 -162.1(2) . 4_465
C26 C25 N2 C24 1.7(4) . .
C26 C25 N2 Cd1 -173.2(2) . .
C23 C24 N2 C25 -2.4(4) . .
C23 C24 N2 Cd1 172.6(2) . .
O1 Cd1 N2 C25 158.6(2) . .
O4 Cd1 N2 C25 16.0(2) 2_656 .
N1 Cd1 N2 C25 132.0(4) 4_666 .
O1W Cd1 N2 C25 -113.0(2) . .
O3 Cd1 N2 C25 -37.1(2) 2_656 .
C8 Cd1 N2 C25 -9.6(2) 2_656 .
O1 Cd1 N2 C24 -16.2(2) . .
O4 Cd1 N2 C24 -158.8(2) 2_656 .
N1 Cd1 N2 C24 -42.8(5) 4_666 .
O1W Cd1 N2 C24 72.2(2) . .
O3 Cd1 N2 C24 148.1(2) 2_656 .
C8 Cd1 N2 C24 175.6(2) 2_656 .
O2 C1 O1 Cd1 1.3(3) . .
C2 C1 O1 Cd1 -178.63(17) . .
O4 Cd1 O1 C1 -1.6(2) 2_656 .
N2 Cd1 O1 C1 -90.98(16) . .
N1 Cd1 O1 C1 84.06(16) 4_666 .
O1W Cd1 O1 C1 -175.06(16) . .
O3 Cd1 O1 C1 133.1(2) 2_656 .
C8 Cd1 O1 C1 36.6(4) 2_656 .
O4 C8 O3 Cd1 -2.2(2) . 2_646
C6 C8 O3 Cd1 179.1(2) . 2_646
O3 C8 O4 Cd1 2.3(3) . 2_646
C6 C8 O4 Cd1 -178.92(19) . 2_646
C5 C4 O5 C9 -5.1(5) . .
C3 C4 O5 C9 174.4(3) . .
C10 C9 O5 C4 -172.8(3) . .
